data_4347663
loop_
_publ_author_name
'Kucheriv, Olesia I.'
'Shylin, Sergii I.'
'Ksenofontov, Vadim'
'Dechert, Sebastian'
'Haukka, Matti'
'Fritsky, Igor O.'
'Gural'skiy, Il'ya A.'

_publ_section_title
;
 Spin Crossover in Fe(II)-M(II) Cyanoheterobimetallic Frameworks (M = Ni,
 Pd, Pt) with 2-Substituted Pyrazines.
;
_journal_issue 10
_journal_name_full 'Inorganic chemistry'
_journal_page_first 4906
_journal_page_last 4914
_journal_paper_doi 10.1021/acs.inorgchem.6b00446
_journal_volume 55
_journal_year 2016
_chemical_formula_moiety 'C8 H5 Fe I N6 Ni O'
_chemical_formula_sum 'C8 H5 Fe I N6 Ni O'
_chemical_formula_weight 442.64
_space_group_crystal_system orthorhombic
_space_group_IT_number 62
_space_group_name_Hall '-P 2ac 2n'
_space_group_name_H-M_alt 'P n m a'
_atom_sites_solution_hydrogens mixed
_audit_creation_method SHELXL-2014/7
_cell_angle_alpha 90
_cell_angle_beta 90
_cell_angle_gamma 90
_cell_formula_units_Z 4
_cell_length_a 12.7324(5)
_cell_length_b 7.3646(3)
_cell_length_c 12.9803(5)
_cell_measurement_reflns_used 23653
_cell_measurement_temperature 133(2)
_cell_measurement_theta_max 27.071
_cell_measurement_theta_min 2.241
_cell_volume 1217.15(8)
_computing_cell_refinement 'X-AREA (Stoe & Cie, 2002)'
_computing_data_collection 'X-AREA (Stoe & Cie, 2002)'
_computing_data_reduction 'X-AREA (Stoe & Cie, 2002)'
_computing_molecular_graphics 'DIAMOND (Brandenburg, 2012)'
_computing_publication_material 'SHELXL-2014 (Sheldrick, 2014)'
_computing_structure_refinement 'SHELXL-2014/7 (Sheldrick, 2014)'
_computing_structure_solution 'SHELXS-2014 (Sheldrick, 2014)'
_diffrn_ambient_temperature 133(2)
_diffrn_measured_fraction_theta_full 1.000
_diffrn_measured_fraction_theta_max 0.979
_diffrn_measurement_device_type 'Stoe IPDS II'
_diffrn_measurement_method \w
_diffrn_radiation_type MoK\a
_diffrn_radiation_wavelength 0.71073
_diffrn_reflns_av_unetI/netI 0.0379
_diffrn_reflns_Laue_measured_fraction_full 1.000
_diffrn_reflns_Laue_measured_fraction_max 0.979
_diffrn_reflns_limit_h_max 16
_diffrn_reflns_limit_h_min -16
_diffrn_reflns_limit_k_max 9
_diffrn_reflns_limit_k_min -9
_diffrn_reflns_limit_l_max 16
_diffrn_reflns_limit_l_min -16
_diffrn_reflns_number 23653
_diffrn_reflns_point_group_measured_fraction_full 1.000
_diffrn_reflns_point_group_measured_fraction_max 0.979
_diffrn_reflns_theta_full 25.242
_diffrn_reflns_theta_max 27.071
_diffrn_reflns_theta_min 2.241
_diffrn_source 'fine-focus sealed tube'
_exptl_absorpt_coefficient_mu 5.270
_exptl_absorpt_correction_T_max 0.8026
_exptl_absorpt_correction_T_min 0.5628
_exptl_absorpt_correction_type numerical
_exptl_absorpt_process_details 'X-RED (Stoe & Cie, 2002)'
_exptl_crystal_colour yellow
_exptl_crystal_density_diffrn 2.416
_exptl_crystal_description block
_exptl_crystal_F_000 840
_exptl_crystal_size_max 0.130
_exptl_crystal_size_mid 0.080
_exptl_crystal_size_min 0.050
_refine_diff_density_max 1.574
_refine_diff_density_min -0.962
_refine_diff_density_rms 0.145
_refine_ls_extinction_method none
_refine_ls_goodness_of_fit_ref 1.003
_refine_ls_hydrogen_treatment mixed
_refine_ls_matrix_type full
_refine_ls_number_parameters 101
_refine_ls_number_reflns 23653
_refine_ls_number_restraints 1
_refine_ls_restrained_S_all 1.003
_refine_ls_R_factor_all 0.0820
_refine_ls_R_factor_gt 0.0664
_refine_ls_shift/su_max 0.000
_refine_ls_shift/su_mean 0.000
_refine_ls_structure_factor_coef Fsqd
_refine_ls_weighting_details 'w=1/[\s^2^(Fo^2^)+(0.1254P)^2^] where P=(Fo^2^+2Fc^2^)/3'
_refine_ls_weighting_scheme calc
_refine_ls_wR_factor_gt 0.1626
_refine_ls_wR_factor_ref 0.1717
_reflns_Friedel_coverage 0.000
_reflns_number_gt 18531
_reflns_number_total 23653
_reflns_threshold_expression 'I > 2\s(I)'
_cod_data_source_file ic6b00446_si_004.cif
_cod_data_source_block sh232
_cod_database_code 4347663
_shelx_shelxl_version_number 2014/7
_shelx_space_group_comment
;
The symmetry employed for this shelxl refinement is uniquely defined
by the following loop, which should always be used as a source of
symmetry information in preference to the above space-group names.
They are only intended as comments.
;
_shelx_estimated_absorpt_t_min 0.547
_shelx_estimated_absorpt_t_max 0.779

loop_
_space_group_symop_operation_xyz
'x, y, z'
'-x+1/2, -y, z+1/2'
'-x, y+1/2, -z'
'x+1/2, -y+1/2, -z+1/2'
'-x, -y, -z'
'x-1/2, y, -z-1/2'
'x, -y-1/2, z'
'-x-1/2, y-1/2, z-1/2'

loop_
_atom_site_label
_atom_site_type_symbol
_atom_site_fract_x
_atom_site_fract_y
_atom_site_fract_z
_atom_site_U_iso_or_equiv
_atom_site_adp_type
_atom_site_occupancy
_atom_site_site_symmetry_order
_atom_site_calc_flag
_atom_site_refinement_flags_posn
_atom_site_refinement_flags_adp
_atom_site_refinement_flags_occupancy
Ni1 Ni 0.20598(11) 0.2500 0.79068(12) 0.0166(4) Uani 1 2 d S T P
Fe1 Fe 0.46903(12) 0.7500 0.85116(13) 0.0142(4) Uani 1 2 d S T P
I1 I 0.60045(6) 0.7500 0.39752(7) 0.0228(3) Uani 1 2 d S T P
N1 N 0.4320(8) 0.7500 0.6840(8) 0.019(2) Uani 1 2 d S T P
N2 N 0.3805(8) 0.7500 0.4744(9) 0.021(2) Uani 1 2 d S T P
C1 C 0.5062(10) 0.7500 0.6115(10) 0.018(2) Uani 1 2 d S T P
H1A H 0.5781 0.7500 0.6312 0.022 Uiso 1 2 calc R U P
C2 C 0.4794(10) 0.7500 0.5065(10) 0.020(2) Uani 1 2 d S T P
C3 C 0.3064(10) 0.7500 0.5479(11) 0.023(2) Uani 1 2 d S T P
H3 H 0.2345 0.7500 0.5284 0.027 Uiso 1 2 calc R U P
C4 C 0.3324(10) 0.7500 0.6517(10) 0.020(2) Uani 1 2 d S T P
H4 H 0.2776 0.7500 0.7014 0.024 Uiso 1 2 calc R U P
C5 C 0.6278(7) 0.4296(11) 0.7768(7) 0.0191(17) Uani 1 1 d . . .
N3 N 0.5824(6) 0.5415(10) 0.8188(6) 0.0205(15) Uani 1 1 d . . .
C6 C 0.2954(6) 0.4299(11) 0.8417(7) 0.0188(16) Uani 1 1 d . . .
N4 N 0.3531(6) 0.5418(10) 0.8678(6) 0.0211(15) Uani 1 1 d . . .
O1 O 0.5050(8) 0.7500 1.0111(8) 0.0256(19) Uani 1 2 d DS T P
H1 H 0.486(13) 0.828(19) 1.049(12) 0.080 Uiso 1 1 d D U .

loop_
_atom_site_aniso_label
_atom_site_aniso_U_11
_atom_site_aniso_U_22
_atom_site_aniso_U_33
_atom_site_aniso_U_23
_atom_site_aniso_U_13
_atom_site_aniso_U_12
Ni1 0.0131(7) 0.0125(7) 0.0241(9) 0.000 -0.0033(6) 0.000
Fe1 0.0111(7) 0.0124(7) 0.0192(9) 0.000 -0.0001(6) 0.000
I1 0.0212(5) 0.0228(4) 0.0244(5) 0.000 0.0058(3) 0.000
N1 0.019(5) 0.017(5) 0.022(6) 0.000 0.001(4) 0.000
N2 0.018(5) 0.021(5) 0.022(6) 0.000 -0.001(4) 0.000
C1 0.016(5) 0.017(5) 0.023(7) 0.000 -0.002(4) 0.000
C2 0.021(6) 0.017(5) 0.022(6) 0.000 0.006(5) 0.000
C3 0.016(5) 0.028(6) 0.024(7) 0.000 -0.004(5) 0.000
C4 0.018(5) 0.019(5) 0.022(6) 0.000 -0.001(5) 0.000
C5 0.014(4) 0.018(4) 0.026(5) 0.003(3) -0.001(3) -0.001(3)
N3 0.015(3) 0.017(3) 0.029(4) -0.001(3) 0.001(3) 0.002(3)
C6 0.016(4) 0.018(4) 0.022(5) 0.004(3) 0.002(3) 0.003(3)
N4 0.019(3) 0.020(3) 0.024(4) 0.000(3) 0.001(3) -0.006(3)
O1 0.031(5) 0.022(4) 0.023(5) 0.000 0.000(4) 0.000

loop_
_atom_type_symbol
_atom_type_description
_atom_type_scat_dispersion_real
_atom_type_scat_dispersion_imag
_atom_type_scat_source
C C 0.0033 0.0016 'International Tables Vol C Tables 4.2.6.8 and 6.1.1.4'
H H 0.0000 0.0000 'International Tables Vol C Tables 4.2.6.8 and 6.1.1.4'
N N 0.0061 0.0033 'International Tables Vol C Tables 4.2.6.8 and 6.1.1.4'
O O 0.0106 0.0060 'International Tables Vol C Tables 4.2.6.8 and 6.1.1.4'
I I -0.4742 1.8119 'International Tables Vol C Tables 4.2.6.8 and 6.1.1.4'
Fe Fe 0.3463 0.8444 'International Tables Vol C Tables 4.2.6.8 and 6.1.1.4'
Ni Ni 0.3393 1.1124 'International Tables Vol C Tables 4.2.6.8 and 6.1.1.4'

loop_
_geom_angle_atom_site_label_1
_geom_angle_atom_site_label_2
_geom_angle_atom_site_label_3
_geom_angle
_geom_angle_site_symmetry_1
_geom_angle_site_symmetry_3
C6 Ni1 C6 90.4(5) 7_565 .
C6 Ni1 C5 89.4(4) 7_565 4_456
C6 Ni1 C5 172.1(4) . 4_456
C6 Ni1 C5 172.1(4) 7_565 6_557
C6 Ni1 C5 89.4(4) . 6_557
C5 Ni1 C5 89.9(5) 4_456 6_557
O1 Fe1 N4 92.9(3) . 7_575
O1 Fe1 N4 92.9(3) . .
N4 Fe1 N4 91.6(4) 7_575 .
O1 Fe1 N3 92.6(3) . .
N4 Fe1 N3 174.5(3) 7_575 .
N4 Fe1 N3 88.3(3) . .
O1 Fe1 N3 92.6(3) . 7_575
N4 Fe1 N3 88.3(3) 7_575 7_575
N4 Fe1 N3 174.5(3) . 7_575
N3 Fe1 N3 91.2(4) . 7_575
O1 Fe1 N1 179.8(4) . .
N4 Fe1 N1 87.3(3) 7_575 .
N4 Fe1 N1 87.3(3) . .
N3 Fe1 N1 87.2(3) . .
N3 Fe1 N1 87.2(3) 7_575 .
C1 N1 C4 116.8(11) . .
C1 N1 Fe1 122.6(9) . .
C4 N1 Fe1 120.6(9) . .
C2 N2 C3 116.4(11) . .
N1 C1 C2 120.8(11) . .
N2 C2 C1 122.3(11) . .
N2 C2 I1 119.1(9) . .
C1 C2 I1 118.5(9) . .
N2 C3 C4 121.5(11) . .
N1 C4 C3 122.1(12) . .
N3 C5 Ni1 178.2(8) . 6_657
C5 N3 Fe1 161.2(8) . .
N4 C6 Ni1 176.2(8) . .
C6 N4 Fe1 157.0(7) . .

loop_
_geom_bond_atom_site_label_1
_geom_bond_atom_site_label_2
_geom_bond_distance
_geom_bond_site_symmetry_2
Ni1 C6 1.868(9) 7_565
Ni1 C6 1.868(9) .
Ni1 C5 1.873(9) 4_456
Ni1 C5 1.873(9) 6_557
Fe1 O1 2.126(11) .
Fe1 N4 2.140(7) 7_575
Fe1 N4 2.140(7) .
Fe1 N3 2.148(7) .
Fe1 N3 2.148(7) 7_575
Fe1 N1 2.220(11) .
I1 C2 2.092(12) .
N1 C1 1.333(17) .
N1 C4 1.335(16) .
N2 C2 1.327(16) .
N2 C3 1.342(17) .
C1 C2 1.406(18) .
C3 C4 1.389(19) .
C5 N3 1.145(12) .
C5 Ni1 1.873(9) 6_657
C6 N4 1.155(12) .

loop_
_geom_hbond_atom_site_label_D
_geom_hbond_atom_site_label_H
_geom_hbond_atom_site_label_A
_geom_hbond_distance_DH
_geom_hbond_distance_HA
_geom_hbond_distance_DA
_geom_hbond_angle_DHA
_geom_hbond_site_symmetry_A
O1 H1 N3 0.80(8) 2.48(8) 3.275(11) 174(18) 3_657
